data_7702847
loop_
_publ_author_name
'Coombs, Deborah L.'
'Aldridge, Simon'
'Jones, Cameron'

_publ_section_title
;
 Synthetic, structural and reaction chemistry of transition metal
 complexes containing the mesitylborylene ligand
;
_journal_issue 20
_journal_name_full 'Journal of the Chemical Society, Dalton Transactions'
_journal_page_first 3851
_journal_paper_doi 10.1039/b206348b
_journal_year 2002
_chemical_formula_sum 'C22 H21 B Fe2 O3'
_chemical_formula_weight 455.90
_space_group_IT_number 2
_space_group_name_Hall '-P 1'
_space_group_name_H-M_alt 'P -1'
_symmetry_cell_setting triclinic
_symmetry_space_group_name_H-M 'P -1'
_atom_sites_solution_hydrogens geom
_atom_sites_solution_primary direct
_atom_sites_solution_secondary difmap
_audit_creation_method SHELXL-97
_cell_angle_alpha 80.39(3)
_cell_angle_beta 84.48(3)
_cell_angle_gamma 84.96(3)
_cell_formula_units_Z 2
_cell_length_a 8.0990(16)
_cell_length_b 10.959(2)
_cell_length_c 11.035(2)
_cell_measurement_temperature 120(2)
_cell_volume 958.6(3)
_computing_structure_refinement 'SHELXL-97 (Sheldrick, 1997)'
_computing_structure_solution 'SHELXS-97 (Sheldrick, 1990)'
_diffrn_ambient_temperature 293(2)
_diffrn_measured_fraction_theta_full 0.956
_diffrn_measured_fraction_theta_max 0.956
_diffrn_measurement_device_type 'Nonius Kappa CCD'
_diffrn_radiation_monochromator graphite
_diffrn_radiation_source 'rotating anode'
_diffrn_radiation_type MoK\a
_diffrn_radiation_wavelength 0.71073
_diffrn_reflns_av_R_equivalents 0.0640
_diffrn_reflns_av_sigmaI/netI 0.0697
_diffrn_reflns_limit_h_max 10
_diffrn_reflns_limit_h_min -10
_diffrn_reflns_limit_k_max 14
_diffrn_reflns_limit_k_min -14
_diffrn_reflns_limit_l_max 13
_diffrn_reflns_limit_l_min -14
_diffrn_reflns_number 10805
_diffrn_reflns_theta_full 27.50
_diffrn_reflns_theta_max 27.50
_diffrn_reflns_theta_min 3.03
_exptl_absorpt_coefficient_mu 1.534
_exptl_absorpt_correction_T_max 0.88
_exptl_absorpt_correction_T_min 0.73
_exptl_absorpt_correction_type 'Sortav (Blessing 1995)'
_exptl_crystal_colour red
_exptl_crystal_density_diffrn 1.579
_exptl_crystal_density_method 'not measured'
_exptl_crystal_description plate
_exptl_crystal_F_000 468
_exptl_crystal_size_max 0.15
_exptl_crystal_size_mid 0.15
_exptl_crystal_size_min 0.05
_refine_diff_density_max '2.549 (near Fe1)'
_refine_diff_density_min -0.680
_refine_diff_density_rms 0.135
_refine_ls_extinction_method none
_refine_ls_goodness_of_fit_ref 1.025
_refine_ls_hydrogen_treatment mixed
_refine_ls_matrix_type full
_refine_ls_number_parameters 256
_refine_ls_number_reflns 4221
_refine_ls_number_restraints 18
_refine_ls_restrained_S_all 1.084
_refine_ls_R_factor_all 0.0859
_refine_ls_R_factor_gt 0.0617
_refine_ls_shift/su_max 0.000
_refine_ls_shift/su_mean 0.000
_refine_ls_structure_factor_coef Fsqd
_refine_ls_weighting_details 'calc w=1/[\s^2^(Fo^2^)+(0.0914P)^2^+2.2854P] where P=(Fo^2^+2Fc^2^)/3'
_refine_ls_weighting_scheme calc
_refine_ls_wR_factor_gt 0.1593
_refine_ls_wR_factor_ref 0.1744
_reflns_number_gt 3121
_reflns_number_total 4221
_reflns_threshold_expression >2sigma(I)
_cod_data_source_file b206348b.txt
_cod_data_source_block cj172
_cod_original_sg_symbol_H-M P-1
_cod_database_code 7702847

loop_
_symmetry_equiv_pos_as_xyz
'x, y, z'
'-x, -y, -z'

loop_
_atom_site_label
_atom_site_type_symbol
_atom_site_fract_x
_atom_site_fract_y
_atom_site_fract_z
_atom_site_U_iso_or_equiv
_atom_site_adp_type
_atom_site_occupancy
_atom_site_symmetry_multiplicity
_atom_site_calc_flag
_atom_site_refinement_flags
Fe1 Fe 0.31641(7) 0.10286(6) 0.79361(6) 0.0170(2) Uani 1 1 d .
Fe2 Fe 0.07023(8) 0.26175(6) 0.78039(6) 0.0195(2) Uani 1 1 d .
O1 O 0.1200(5) 0.1243(4) 1.0248(3) 0.0326(8) Uani 1 1 d .
O2 O 0.5361(4) 0.2744(3) 0.8531(3) 0.0287(8) Uani 1 1 d .
O3 O -0.1559(4) 0.0868(3) 0.7354(3) 0.0290(8) Uani 1 1 d .
C1 C 0.1517(6) 0.1493(4) 0.9180(4) 0.0193(9) Uani 1 1 d .
C2 C 0.4490(6) 0.2068(4) 0.8285(4) 0.0214(10) Uani 1 1 d .
C3 C -0.0649(6) 0.1546(4) 0.7534(4) 0.0222(10) Uani 1 1 d .
C4 C 0.2884(5) 0.2578(4) 0.5116(4) 0.0170(9) Uani 1 1 d .
C5 C 0.1813(6) 0.2439(4) 0.4208(4) 0.0206(9) Uani 1 1 d .
C6 C 0.2288(6) 0.2780(4) 0.2968(4) 0.0241(10) Uani 1 1 d .
H6 H 0.1576 0.2665 0.2391 0.029 Uiso 1 1 calc R
C7 C 0.3787(6) 0.3286(4) 0.2558(4) 0.0238(10) Uani 1 1 d .
C8 C 0.4832(6) 0.3424(4) 0.3441(4) 0.0244(10) Uani 1 1 d .
H8 H 0.5848 0.3757 0.3181 0.029 Uiso 1 1 calc R
C9 C 0.4431(5) 0.3088(4) 0.4687(4) 0.0190(9) Uani 1 1 d .
C10 C 0.0142(6) 0.1928(5) 0.4568(5) 0.0318(12) Uani 1 1 d .
H10A H -0.0422 0.1934 0.3841 0.048 Uiso 1 1 calc R
H10B H -0.0507 0.2431 0.5099 0.048 Uiso 1 1 calc R
H10C H 0.0289 0.1092 0.4995 0.048 Uiso 1 1 calc R
C11 C 0.4260(8) 0.3677(5) 0.1209(5) 0.0347(13) Uani 1 1 d .
H11A H 0.3870 0.4528 0.0967 0.052 Uiso 1 1 calc R
H11B H 0.3764 0.3163 0.0741 0.052 Uiso 1 1 calc R
H11C H 0.5448 0.3590 0.1055 0.052 Uiso 1 1 calc R
C12 C 0.5661(6) 0.3294(5) 0.5568(5) 0.0255(10) Uani 1 1 d .
H12A H 0.6597 0.3681 0.5109 0.038 Uiso 1 1 calc R
H12B H 0.6033 0.2510 0.6025 0.038 Uiso 1 1 calc R
H12C H 0.5135 0.3820 0.6128 0.038 Uiso 1 1 calc R
C13 C 0.4888(6) -0.0505(4) 0.8305(5) 0.0304(12) Uani 1 1 d .
H13 H 0.5830 -0.0499 0.8723 0.036 Uiso 1 1 calc R
C14 C 0.4772(6) -0.0189(4) 0.7019(5) 0.0267(11) Uani 1 1 d .
H14 H 0.5635 0.0064 0.6438 0.032 Uiso 1 1 calc R
C15 C 0.3127(6) -0.0321(4) 0.6762(5) 0.0241(10) Uani 1 1 d .
H15 H 0.2720 -0.0177 0.5987 0.029 Uiso 1 1 calc R
C16 C 0.2210(6) -0.0713(4) 0.7896(5) 0.0239(10) Uani 1 1 d .
H16 H 0.1089 -0.0864 0.7997 0.029 Uiso 1 1 calc R
C17 C 0.3278(6) -0.0837(4) 0.8841(5) 0.0267(11) Uani 1 1 d .
H17 H 0.2989 -0.1092 0.9675 0.032 Uiso 1 1 calc R
C18 C 0.1582(9) 0.4306(6) 0.8085(8) 0.0563(18) Uani 1 1 d U
H18 H 0.2686 0.4420 0.8174 0.068 Uiso 1 1 calc R
C19 C 0.0912(11) 0.4456(5) 0.6970(7) 0.065(2) Uani 1 1 d U
H19 H 0.1415 0.4682 0.6180 0.078 Uiso 1 1 calc R
C20 C -0.0934(10) 0.4145(6) 0.7388(8) 0.0583(19) Uani 1 1 d U
H20 H -0.1819 0.4132 0.6912 0.070 Uiso 1 1 calc R
C21 C -0.0887(9) 0.3904(6) 0.8619(7) 0.055(2) Uani 1 1 d .
H21 H -0.1808 0.3689 0.9159 0.066 Uiso 1 1 calc R
C22 C 0.0528(12) 0.3996(6) 0.8974(8) 0.062(2) Uani 1 1 d .
H22 H 0.0764 0.3851 0.9797 0.074 Uiso 1 1 calc R
B1 B 0.2393(6) 0.2180(4) 0.6516(5) 0.0167(10) Uani 1 1 d .

loop_
_atom_site_aniso_label
_atom_site_aniso_U_11
_atom_site_aniso_U_22
_atom_site_aniso_U_33
_atom_site_aniso_U_23
_atom_site_aniso_U_13
_atom_site_aniso_U_12
Fe1 0.0164(3) 0.0184(3) 0.0156(4) -0.0014(2) -0.0009(3) -0.0007(2)
Fe2 0.0164(3) 0.0182(4) 0.0230(4) -0.0029(3) 0.0008(3) -0.0004(2)
O1 0.032(2) 0.045(2) 0.0190(19) -0.0037(15) 0.0053(15) -0.0005(16)
O2 0.0273(18) 0.036(2) 0.0272(19) -0.0120(15) -0.0036(15) -0.0105(15)
O3 0.0231(18) 0.0285(19) 0.035(2) 0.0014(15) -0.0072(15) -0.0078(15)
C1 0.019(2) 0.019(2) 0.020(2) -0.0040(17) 0.0021(18) -0.0061(17)
C2 0.024(2) 0.026(2) 0.014(2) -0.0033(18) -0.0012(18) 0.0009(19)
C3 0.019(2) 0.023(2) 0.022(2) 0.0009(18) 0.0007(19) 0.0013(19)
C4 0.020(2) 0.0109(19) 0.019(2) -0.0008(16) -0.0018(18) -0.0004(16)
C5 0.024(2) 0.019(2) 0.019(2) -0.0024(17) -0.0043(19) 0.0002(18)
C6 0.036(3) 0.021(2) 0.016(2) -0.0039(18) -0.009(2) 0.004(2)
C7 0.039(3) 0.014(2) 0.015(2) 0.0031(17) 0.004(2) 0.0050(19)
C8 0.027(2) 0.019(2) 0.023(2) 0.0021(18) 0.007(2) -0.0004(19)
C9 0.019(2) 0.015(2) 0.022(2) -0.0005(17) 0.0015(18) -0.0003(17)
C10 0.029(3) 0.047(3) 0.022(3) -0.001(2) -0.009(2) -0.014(2)
C11 0.051(3) 0.031(3) 0.016(3) 0.001(2) 0.007(2) 0.009(2)
C12 0.021(2) 0.031(3) 0.024(3) 0.001(2) -0.003(2) -0.010(2)
C13 0.028(3) 0.020(2) 0.045(3) -0.006(2) -0.015(2) 0.004(2)
C14 0.024(2) 0.018(2) 0.037(3) -0.007(2) 0.006(2) -0.0016(19)
C15 0.028(3) 0.019(2) 0.025(3) -0.0056(18) -0.002(2) -0.0001(19)
C16 0.021(2) 0.022(2) 0.027(3) -0.0022(19) 0.003(2) -0.0039(18)
C17 0.034(3) 0.022(2) 0.021(2) 0.0047(19) -0.006(2) 0.002(2)
C18 0.044(3) 0.040(3) 0.087(4) -0.013(3) -0.017(3) -0.002(3)
C19 0.111(4) 0.022(3) 0.048(3) 0.001(2) 0.042(3) 0.009(3)
C20 0.069(4) 0.034(3) 0.083(4) -0.026(3) -0.054(3) 0.016(3)
C21 0.050(4) 0.032(3) 0.075(5) -0.013(3) 0.025(4) 0.009(3)
C22 0.098(7) 0.034(4) 0.060(5) -0.022(3) -0.022(5) 0.007(4)
B1 0.017(2) 0.016(2) 0.018(3) -0.0033(19) -0.0004(19) -0.0044(18)

loop_
_atom_type_symbol
_atom_type_description
_atom_type_scat_dispersion_real
_atom_type_scat_dispersion_imag
_atom_type_scat_source
C C 0.0033 0.0016 'International Tables Vol C Tables 4.2.6.8 and 6.1.1.4'
H H 0.0000 0.0000 'International Tables Vol C Tables 4.2.6.8 and 6.1.1.4'
B B 0.0013 0.0007 'International Tables Vol C Tables 4.2.6.8 and 6.1.1.4'
O O 0.0106 0.0060 'International Tables Vol C Tables 4.2.6.8 and 6.1.1.4'
Fe Fe 0.3463 0.8444 'International Tables Vol C Tables 4.2.6.8 and 6.1.1.4'

loop_
_geom_angle_atom_site_label_1
_geom_angle_atom_site_label_2
_geom_angle_atom_site_label_3
_geom_angle
C2 Fe1 C1 90.4(2)
C2 Fe1 B1 93.1(2)
C1 Fe1 B1 98.8(2)
C2 Fe1 C14 103.3(2)
C1 Fe1 C14 156.2(2)
B1 Fe1 C14 99.7(2)
C2 Fe1 C13 93.4(2)
C1 Fe1 C13 121.7(2)
B1 Fe1 C13 138.8(2)
C14 Fe1 C13 39.4(2)
C2 Fe1 C17 120.3(2)
C1 Fe1 C17 90.7(2)
B1 Fe1 C17 145.3(2)
C14 Fe1 C17 65.6(2)
C13 Fe1 C17 39.6(2)
C2 Fe1 C15 139.9(2)
C1 Fe1 C15 129.64(19)
B1 Fe1 C15 83.7(2)
C14 Fe1 C15 39.09(19)
C13 Fe1 C15 65.8(2)
C17 Fe1 C15 65.0(2)
C2 Fe1 C16 158.0(2)
C1 Fe1 C16 94.90(19)
B1 Fe1 C16 107.1(2)
C14 Fe1 C16 65.37(19)
C13 Fe1 C16 65.73(19)
C17 Fe1 C16 38.5(2)
C15 Fe1 C16 38.79(18)
C2 Fe1 Fe2 93.29(16)
C1 Fe1 Fe2 48.82(14)
B1 Fe1 Fe2 50.03(15)
C14 Fe1 Fe2 146.64(15)
C13 Fe1 Fe2 168.45(16)
C17 Fe1 Fe2 128.99(15)
C15 Fe1 Fe2 113.73(14)
C16 Fe1 Fe2 106.26(14)
C3 Fe2 C1 91.5(2)
C3 Fe2 B1 93.2(2)
C1 Fe2 B1 98.5(2)
C3 Fe2 C20 94.9(2)
C1 Fe2 C20 141.6(3)
B1 Fe2 C20 118.8(3)
C3 Fe2 C21 103.0(3)
C1 Fe2 C21 103.9(3)
B1 Fe2 C21 151.8(2)
C20 Fe2 C21 37.9(3)
C3 Fe2 C19 129.4(3)
C1 Fe2 C19 138.6(3)
B1 Fe2 C19 86.4(2)
C20 Fe2 C19 44.5(3)
C21 Fe2 C19 65.5(3)
C3 Fe2 C18 160.5(2)
C1 Fe2 C18 101.1(3)
B1 Fe2 C18 99.4(3)
C20 Fe2 C18 66.0(3)
C21 Fe2 C18 59.7(3)
C19 Fe2 C18 38.1(3)
C3 Fe2 C22 134.0(3)
C1 Fe2 C22 86.0(3)
B1 Fe2 C22 132.6(3)
C20 Fe2 C22 62.7(3)
C21 Fe2 C22 34.9(3)
C19 Fe2 C22 62.3(3)
C18 Fe2 C22 34.4(3)
C3 Fe2 Fe1 93.02(15)
C1 Fe2 Fe1 48.81(14)
B1 Fe2 Fe1 49.71(15)
C20 Fe2 Fe1 166.5(3)
C21 Fe2 Fe1 149.1(3)
C19 Fe2 Fe1 122.5(2)
C18 Fe2 Fe1 106.43(19)
C22 Fe2 Fe1 118.0(2)
O1 C1 Fe1 138.8(4)
O1 C1 Fe2 138.8(4)
Fe1 C1 Fe2 82.36(18)
O2 C2 Fe1 179.0(4)
O3 C3 Fe2 178.4(4)
C5 C4 C9 117.1(4)
C5 C4 B1 121.5(4)
C9 C4 B1 121.5(4)
C6 C5 C4 120.5(4)
C6 C5 C10 118.5(4)
C4 C5 C10 121.1(4)
C5 C6 C7 122.2(4)
C6 C7 C8 117.4(4)
C6 C7 C11 121.3(5)
C8 C7 C11 121.2(5)
C9 C8 C7 122.8(5)
C8 C9 C4 120.0(4)
C8 C9 C12 118.2(4)
C4 C9 C12 121.8(4)
C14 C13 C17 106.8(4)
C14 C13 Fe1 70.2(3)
C17 C13 Fe1 70.9(3)
C15 C14 C13 108.7(4)
C15 C14 Fe1 71.6(3)
C13 C14 Fe1 70.5(3)
C14 C15 C16 107.7(4)
C14 C15 Fe1 69.3(3)
C16 C15 Fe1 70.7(3)
C17 C16 C15 108.4(4)
C17 C16 Fe1 70.3(3)
C15 C16 Fe1 70.5(3)
C16 C17 C13 108.4(4)
C16 C17 Fe1 71.2(3)
C13 C17 Fe1 69.5(3)
C22 C18 C19 112.1(7)
C22 C18 Fe2 73.3(5)
C19 C18 Fe2 69.6(4)
C18 C19 C20 101.2(6)
C18 C19 Fe2 72.4(4)
C20 C19 Fe2 66.9(3)
C21 C20 C19 100.9(6)
C21 C20 Fe2 72.0(4)
C19 C20 Fe2 68.6(3)
C22 C21 C20 113.6(7)
C22 C21 Fe2 74.8(4)
C20 C21 Fe2 70.2(4)
C18 C22 C21 112.1(8)
C18 C22 Fe2 72.2(5)
C21 C22 Fe2 70.4(4)
C4 B1 Fe1 140.1(3)
C4 B1 Fe2 139.6(3)
Fe1 B1 Fe2 80.26(19)

loop_
_geom_bond_atom_site_label_1
_geom_bond_atom_site_label_2
_geom_bond_distance
Fe1 C2 1.743(5)
Fe1 C1 1.919(5)
Fe1 B1 1.956(5)
Fe1 C14 2.096(5)
Fe1 C13 2.100(5)
Fe1 C17 2.118(5)
Fe1 C15 2.127(5)
Fe1 C16 2.130(5)
Fe1 Fe2 2.5278(12)
Fe2 C3 1.752(5)
Fe2 C1 1.920(5)
Fe2 B1 1.966(5)
Fe2 C20 2.060(6)
Fe2 C21 2.082(6)
Fe2 C19 2.085(6)
Fe2 C18 2.120(7)
Fe2 C22 2.133(7)
O1 C1 1.173(6)
O2 C2 1.147(6)
O3 C3 1.144(6)
C4 C5 1.421(6)
C4 C9 1.423(6)
C4 B1 1.556(7)
C5 C6 1.383(7)
C5 C10 1.503(7)
C6 C7 1.384(7)
C7 C8 1.385(7)
C7 C11 1.501(6)
C8 C9 1.378(7)
C9 C12 1.512(6)
C13 C14 1.414(8)
C13 C17 1.430(8)
C14 C15 1.413(7)
C15 C16 1.414(7)
C16 C17 1.400(7)
C18 C22 1.259(11)
C18 C19 1.371(11)
C19 C20 1.571(12)
C20 C21 1.344(11)
C21 C22 1.264(11)
